data_2205005
loop_
_publ_author_name
'Hou, Lei'
'Li, Dan'
'Ng, Seik Weng'

_publ_section_title
;
 Bis[\m-4'-(2-pyridyl)-2,2':6',2''-terpyridine]disilver(I)
 bis(hexafluorophosphate)
;
_journal_issue 2
_journal_name_full 'Acta Crystallographica Section E'
_journal_page_first m404
_journal_page_last m406
_journal_paper_doi 10.1107/S1600536805002618
_journal_volume 61
_journal_year 2005
_chemical_formula_iupac '[Ag2 (C20 H14 N4)2] (P F6)2'
_chemical_formula_moiety '2C20 H14 N4 Ag +, 2P F6 -'
_chemical_formula_sum 'C40 H28 Ag2 F12 N8 P2'
_chemical_formula_weight 1126.38
_chemical_melting_point 598
_chemical_name_systematic
;
Bis[\m-4'-(2-pyridyl)-2,2':6',2''-terpyridine]disilver(I)
bis(hexafluorophosphate)
;
_space_group_IT_number 15
_symmetry_cell_setting monoclinic
_symmetry_space_group_name_Hall '-C 2yc'
_symmetry_space_group_name_H-M 'C 1 2/c 1'
_atom_sites_solution_hydrogens geom
_atom_sites_solution_primary direct
_atom_sites_solution_secondary difmap
_audit_creation_method SHELXL-97
_cell_angle_alpha 90.00
_cell_angle_beta 120.050(4)
_cell_angle_gamma 90.00
_cell_formula_units_Z 4
_cell_length_a 20.454(3)
_cell_length_b 15.749(3)
_cell_length_c 14.603(3)
_cell_measurement_reflns_used 3734
_cell_measurement_temperature 295(2)
_cell_measurement_theta_max 23.6
_cell_measurement_theta_min 2.3
_cell_volume 4071.8(13)
_computing_cell_refinement 'SAINT (Bruker, 2002)'
_computing_data_collection 'SMART (Bruker, 2002)'
_computing_data_reduction SAINT
_computing_molecular_graphics 'ORTEPII (Johnson, 1976)'
_computing_publication_material SHELXL97
_computing_structure_refinement 'SHELXL97 (Sheldrick, 1997)'
_computing_structure_solution 'SHELXS97 (Sheldrick, 1997)'
_diffrn_ambient_temperature 295(2)
_diffrn_measured_fraction_theta_full 0.995
_diffrn_measured_fraction_theta_max 0.995
_diffrn_measurement_device_type 'Bruker APEX area-detector'
_diffrn_measurement_method '\f and \w'
_diffrn_radiation_monochromator graphite
_diffrn_radiation_source 'fine-focus sealed tube'
_diffrn_radiation_type MoK\a
_diffrn_radiation_wavelength 0.71073
_diffrn_reflns_av_R_equivalents 0.034
_diffrn_reflns_av_sigmaI/netI 0.037
_diffrn_reflns_limit_h_max 26
_diffrn_reflns_limit_h_min -25
_diffrn_reflns_limit_k_max 20
_diffrn_reflns_limit_k_min -20
_diffrn_reflns_limit_l_max 18
_diffrn_reflns_limit_l_min -18
_diffrn_reflns_number 17230
_diffrn_reflns_theta_full 27.50
_diffrn_reflns_theta_max 27.5
_diffrn_reflns_theta_min 1.7
_diffrn_standards_decay_% 0
_diffrn_standards_interval_count 0
_diffrn_standards_interval_time 0
_diffrn_standards_number 0
_exptl_absorpt_coefficient_mu 1.139
_exptl_absorpt_correction_T_max 0.848
_exptl_absorpt_correction_T_min 0.709
_exptl_absorpt_correction_type multi-scan
_exptl_absorpt_process_details '(SADABS; Bruker, 2002)'
_exptl_crystal_colour Colorless
_exptl_crystal_density_diffrn 1.837
_exptl_crystal_density_method 'not measured'
_exptl_crystal_description Block
_exptl_crystal_F_000 2224
_exptl_crystal_size_max 0.25
_exptl_crystal_size_mid 0.20
_exptl_crystal_size_min 0.15
_refine_diff_density_max 0.684
_refine_diff_density_min -0.623
_refine_ls_extinction_method none
_refine_ls_goodness_of_fit_ref 1.168
_refine_ls_hydrogen_treatment constr
_refine_ls_matrix_type full
_refine_ls_number_parameters 301
_refine_ls_number_reflns 4656
_refine_ls_number_restraints 16
_refine_ls_restrained_S_all 1.167
_refine_ls_R_factor_all 0.0846
_refine_ls_R_factor_gt 0.0681
_refine_ls_shift/su_max 0.001
_refine_ls_shift/su_mean 0.000
_refine_ls_structure_factor_coef Fsqd
_refine_ls_weighting_details 'calc w = 1/[\s^2^(Fo^2^)+(0.0875P)^2^+15.7707P] where P = (Fo^2^+2Fc^2^)/3'
_refine_ls_weighting_scheme calc
_refine_ls_wR_factor_gt 0.1942
_refine_ls_wR_factor_ref 0.2028
_reflns_number_gt 3706
_reflns_number_total 4656
_reflns_threshold_expression I>2\s(I)
_cod_data_source_file bt6584.cif
_cod_data_source_block I
_cod_original_cell_volume 4071.9(12)
_cod_original_sg_symbol_H-M 'C 2/c'
_cod_database_code 2205005
_cod_database_fobs_code 2205005

loop_
_symmetry_equiv_pos_as_xyz
'x, y, z'
'x, -y, z+1/2'
'x+1/2, y+1/2, z'
'x+1/2, -y+1/2, z+1/2'
'-x, -y, -z'
'-x, y, -z-1/2'
'-x+1/2, -y+1/2, -z'
'-x+1/2, y+1/2, -z-1/2'

loop_
_atom_site_label
_atom_site_fract_x
_atom_site_fract_y
_atom_site_fract_z
_atom_site_U_iso_or_equiv
_atom_site_adp_type
_atom_site_calc_flag
_atom_site_refinement_flags
_atom_site_occupancy
_atom_site_disorder_group
_atom_site_type_symbol
Ag1 0.41574(9) 0.32929(8) 0.38846(10) 0.0610(6) Uani d P 0.3534(18) 1 Ag
Ag1' 0.62377(4) 0.64061(4) 0.58039(5) 0.0486(3) Uani d P 0.6466(18) 2 Ag
P1 0.5000 0.13764(15) 0.2500 0.0679(7) Uani d S 1 . P
P2 0.7500 0.7500 0.5000 0.0491(5) Uani d S 1 . P
F1 0.4483(4) 0.2082(5) 0.2538(7) 0.155(3) Uani d . 1 . F
F2 0.4565(6) 0.1378(7) 0.1304(5) 0.219(5) Uani d . 1 . F
F3 0.4459(5) 0.0704(5) 0.2521(9) 0.204(4) Uani d . 1 . F
F4 0.6750(2) 0.6949(3) 0.4424(3) 0.0730(11) Uani d . 1 . F
F5 0.7369(3) 0.7683(3) 0.5969(3) 0.0885(14) Uani d . 1 . F
F6 0.7963(3) 0.6668(3) 0.5570(4) 0.0922(14) Uani d . 1 . F
N1 0.5353(3) 0.7496(3) 0.4764(4) 0.0548(12) Uani d . 1 . N
N2 0.5334(2) 0.5816(3) 0.4152(3) 0.0341(9) Uani d P 0.3534(18) 1 N
C2' 0.5334(2) 0.5816(3) 0.4152(3) 0.0341(9) Uani d P 0.6466(18) 2 C
H2' 0.5798 0.6059 0.4621 0.041 Uiso calc PR 0.6466(18) 2 H
N3 0.6559(2) 0.4861(3) 0.5439(3) 0.0455(10) Uani d . 1 . N
N4 0.3080(3) 0.3940(3) 0.2498(3) 0.0488(11) Uani d . 1 . N
C1 0.5476(4) 0.8328(4) 0.4934(5) 0.0663(17) Uani d D 1 . C
H1 0.5858 0.8507 0.5594 0.080 Uiso calc R 1 . H
C2 0.5066(4) 0.8940(4) 0.4182(6) 0.0631(16) Uani d D 1 . C
H2 0.5155 0.9515 0.4343 0.076 Uiso calc R 1 . H
C3 0.4531(4) 0.8679(4) 0.3202(6) 0.0627(16) Uani d D 1 . C
H3 0.4259 0.9074 0.2671 0.075 Uiso calc R 1 . H
C4 0.4394(3) 0.7822(3) 0.3007(5) 0.0539(13) Uani d D 1 . C
H4 0.4019 0.7633 0.2347 0.065 Uiso calc R 1 . H
C5 0.4820(3) 0.7246(3) 0.3798(4) 0.0419(11) Uani d D 1 . C
C6 0.4718(3) 0.6317(3) 0.3609(4) 0.0396(10) Uani d D 1 . C
C7 0.4023(3) 0.5949(3) 0.2915(4) 0.0377(10) Uani d D 1 . C
H7 0.3600 0.6289 0.2531 0.045 Uiso calc R 1 . H
C8 0.3965(3) 0.5071(3) 0.2799(4) 0.0376(10) Uani d D 1 . C
C9 0.4596(2) 0.4575(3) 0.3358(4) 0.0422(10) Uani d PD 0.3534(18) . C
H9 0.4562 0.3987 0.3293 0.051 Uiso calc PR 0.3534(18) 1 H
N9' 0.4596(2) 0.4575(3) 0.3358(4) 0.0422(10) Uani d P 0.6466(18) . N
C10 0.5279(3) 0.4957(3) 0.4015(4) 0.0376(10) Uani d D 1 . C
C11 0.5981(3) 0.4454(3) 0.4632(4) 0.0394(10) Uani d D 1 . C
C12 0.6032(3) 0.3616(3) 0.4384(5) 0.0559(14) Uani d D 1 . C
H12 0.5622 0.3347 0.3823 0.067 Uiso calc R 1 . H
C13 0.6705(4) 0.3189(4) 0.4990(6) 0.0699(18) Uani d D 1 . C
H13 0.6755 0.2627 0.4840 0.084 Uiso calc R 1 . H
C14 0.7305(4) 0.3605(4) 0.5824(6) 0.0717(19) Uani d D 1 . C
H14 0.7764 0.3332 0.6241 0.086 Uiso calc R 1 . H
C15 0.7201(3) 0.4435(4) 0.6016(5) 0.0613(16) Uani d D 1 . C
H15 0.7601 0.4714 0.6580 0.074 Uiso calc R 1 . H
C16 0.3219(3) 0.4672(3) 0.2137(4) 0.0400(10) Uani d D 1 . C
C17 0.2672(3) 0.5031(4) 0.1200(4) 0.0496(12) Uani d D 1 . C
H17 0.2776 0.5531 0.0959 0.060 Uiso calc R 1 . H
C18 0.1972(3) 0.4655(4) 0.0620(5) 0.0609(15) Uani d D 1 . C
H18 0.1603 0.4893 -0.0013 0.073 Uiso calc R 1 . H
C19 0.1834(3) 0.3920(4) 0.1000(5) 0.0610(16) Uani d D 1 . C
H19 0.1367 0.3651 0.0635 0.073 Uiso calc R 1 . H
C20 0.2389(4) 0.3597(4) 0.1913(5) 0.0645(16) Uani d D 1 . C
H20 0.2288 0.3097 0.2158 0.077 Uiso calc R 1 . H

loop_
_atom_site_aniso_label
_atom_site_aniso_U_11
_atom_site_aniso_U_22
_atom_site_aniso_U_33
_atom_site_aniso_U_12
_atom_site_aniso_U_13
_atom_site_aniso_U_23
Ag1 0.0744(10) 0.0429(7) 0.0433(7) -0.0028(6) 0.0129(6) 0.0067(5)
Ag1' 0.0447(4) 0.0498(4) 0.0374(4) -0.0081(3) 0.0103(3) 0.0058(3)
P1 0.0765(16) 0.0492(12) 0.0508(13) 0.000 0.0115(12) 0.000
P2 0.0546(11) 0.0495(11) 0.0368(10) -0.0211(9) 0.0181(9) -0.0069(8)
F1 0.161(6) 0.130(5) 0.208(8) 0.059(5) 0.118(6) 0.047(5)
F2 0.202(8) 0.317(14) 0.058(4) -0.051(8) 0.006(5) -0.025(5)
F3 0.204(8) 0.117(6) 0.267(11) -0.053(5) 0.101(8) 0.041(6)
F4 0.067(2) 0.081(3) 0.064(2) -0.037(2) 0.0276(19) -0.0151(19)
F5 0.104(3) 0.117(4) 0.057(2) -0.043(3) 0.050(2) -0.024(2)
F6 0.093(3) 0.063(2) 0.071(3) -0.007(2) 0.004(2) -0.003(2)
N1 0.052(3) 0.052(3) 0.047(3) -0.012(2) 0.015(2) 0.004(2)
N2 0.031(2) 0.032(2) 0.035(2) -0.0013(16) 0.0134(18) 0.0015(16)
C2' 0.031(2) 0.032(2) 0.035(2) -0.0013(16) 0.0134(18) 0.0015(16)
N3 0.038(2) 0.051(3) 0.043(2) 0.0024(18) 0.0171(19) 0.0014(19)
N4 0.057(3) 0.044(2) 0.037(2) -0.012(2) 0.017(2) -0.0043(18)
C1 0.074(4) 0.058(4) 0.059(4) -0.023(3) 0.028(3) -0.014(3)
C2 0.066(4) 0.035(3) 0.094(5) -0.009(3) 0.044(4) -0.006(3)
C3 0.058(4) 0.049(3) 0.075(4) 0.013(3) 0.029(3) 0.018(3)
C4 0.055(3) 0.039(3) 0.056(3) 0.002(2) 0.018(3) 0.003(2)
C5 0.039(2) 0.040(3) 0.048(3) -0.002(2) 0.023(2) 0.002(2)
C6 0.044(3) 0.041(3) 0.035(2) 0.004(2) 0.021(2) 0.0052(19)
C7 0.038(2) 0.037(2) 0.041(3) 0.0047(19) 0.022(2) 0.0065(19)
C8 0.042(2) 0.041(2) 0.033(2) 0.003(2) 0.021(2) 0.0053(19)
C9 0.042(2) 0.038(2) 0.047(2) -0.0009(18) 0.023(2) 0.0006(19)
N9' 0.042(2) 0.038(2) 0.047(2) -0.0009(18) 0.023(2) 0.0006(19)
C10 0.042(2) 0.041(2) 0.035(2) 0.000(2) 0.022(2) 0.0009(19)
C11 0.037(2) 0.041(3) 0.045(3) 0.0045(19) 0.023(2) 0.003(2)
C12 0.052(3) 0.043(3) 0.067(4) 0.005(2) 0.025(3) -0.001(3)
C13 0.073(4) 0.052(4) 0.082(5) 0.024(3) 0.037(4) 0.009(3)
C14 0.055(4) 0.081(5) 0.074(5) 0.028(3) 0.028(3) 0.023(4)
C15 0.044(3) 0.078(4) 0.055(3) 0.014(3) 0.019(3) 0.002(3)
C16 0.044(3) 0.038(2) 0.040(3) -0.002(2) 0.023(2) -0.002(2)
C17 0.047(3) 0.046(3) 0.046(3) 0.008(2) 0.016(2) 0.010(2)
C18 0.043(3) 0.072(4) 0.055(3) 0.008(3) 0.015(3) 0.007(3)
C19 0.042(3) 0.085(5) 0.051(3) -0.016(3) 0.020(3) -0.013(3)
C20 0.068(4) 0.066(4) 0.055(4) -0.026(3) 0.028(3) -0.010(3)

loop_
_atom_type_symbol
_atom_type_description
_atom_type_scat_dispersion_real
_atom_type_scat_dispersion_imag
_atom_type_scat_source
C C 0.0033 0.0016 'International Tables Vol C Tables 4.2.6.8 and 6.1.1.4'
H H 0.0000 0.0000 'International Tables Vol C Tables 4.2.6.8 and 6.1.1.4'
N N 0.0061 0.0033 'International Tables Vol C Tables 4.2.6.8 and 6.1.1.4'
F F 0.0171 0.0103 'International Tables Vol C Tables 4.2.6.8 and 6.1.1.4'
P P 0.1023 0.0942 'International Tables Vol C Tables 4.2.6.8 and 6.1.1.4'
Ag Ag -0.8971 1.1015 'International Tables Vol C Tables 4.2.6.8 and 6.1.1.4'

loop_
_geom_angle_atom_site_label_1
_geom_angle_atom_site_label_2
_geom_angle_atom_site_label_3
_geom_angle_site_symmetry_1
_geom_angle_site_symmetry_3
_geom_angle
_geom_angle_publ_flag
N1 Ag1 N4 5_666 . 149.5(2) yes
N1 Ag1 N9' 5_666 . 133.8(2) yes
N1 Ag1 F1 5_666 . 94.6(2) yes
N4 Ag1 N9' . . 73.1(2) yes
N4 Ag1 F1 . . 97.4(2) yes
N9' Ag1 F1 . . 94.6(2) yes
N1 Ag1' N2 . . 71.4(2) yes
N1 Ag1' N3 . . 135.6(2) yes
N1 Ag1' N4 . 5_666 137.2(2) yes
N1 Ag1' F4 . . 76.4(2) yes
N1 Ag1' F5 . . 83.0(2) yes
N2 Ag1' N3 . . 65.20(10) yes
N2 Ag1' N4 . 5_666 140.7(2) yes
N2 Ag1' F4 . . 76.80(10) yes
N2 Ag1' F5 . . 121.60(10) yes
N3 Ag1' N4 . 5_666 85.3(2) yes
N3 Ag1' F4 . . 85.20(10) yes
N3 Ag1' F5 . . 112.10(10) yes
N4 Ag1' F4 5_666 . 128.3(2) yes
N4 Ag1' F5 5_666 . 92.70(10) yes
F4 Ag1' F5 . . 46.00(10) yes
F2 P1 F2 6_656 . 179.8(9) no
F2 P1 F3 6_656 6_656 90.7(6) no
F2 P1 F3 . 6_656 89.5(6) no
F2 P1 F3 6_656 . 89.5(6) no
F2 P1 F3 . . 90.7(6) no
F3 P1 F3 6_656 . 93.3(8) no
F2 P1 F1 6_656 6_656 91.3(6) no
F2 P1 F1 . 6_656 88.5(5) no
F3 P1 F1 6_656 6_656 89.0(5) no
F3 P1 F1 . 6_656 177.6(5) no
F2 P1 F1 6_656 . 88.5(5) no
F2 P1 F1 . . 91.3(6) no
F3 P1 F1 6_656 . 177.6(5) no
F3 P1 F1 . . 89.0(5) no
F1 P1 F1 6_656 . 88.7(6) no
F6 P2 F6 . 7_666 180.0000(10) no
F6 P2 F4 . 7_666 90.5(2) no
F6 P2 F4 7_666 7_666 89.5(2) no
F6 P2 F4 . . 89.5(2) no
F6 P2 F4 7_666 . 90.5(2) no
F4 P2 F4 7_666 . 180.0(3) no
F6 P2 F5 . . 90.3(3) no
F6 P2 F5 7_666 . 89.7(3) no
F4 P2 F5 7_666 . 88.7(2) no
F4 P2 F5 . . 91.3(2) no
F6 P2 F5 . 7_666 89.7(3) no
F6 P2 F5 7_666 7_666 90.3(3) no
F4 P2 F5 7_666 7_666 91.3(2) no
F4 P2 F5 . 7_666 88.7(2) no
F5 P2 F5 . 7_666 180.0000(10) no
P1 F1 Ag1 . . 147.6(5) no
P2 F4 Ag1' . . 113.08(18) no
P2 F5 Ag1' . . 105.96(19) no
C1 N1 C5 . . 117.6(5) no
C1 N1 Ag1 . 5_666 116.6(4) no
C5 N1 Ag1 . 5_666 124.5(4) no
C1 N1 Ag1' . . 124.9(4) no
C5 N1 Ag1' . . 114.4(4) no
C6 N2 C10 . . 120.5(4) no
C6 N2 Ag1' . . 112.8(3) no
C10 N2 Ag1' . . 120.2(3) no
C15 N3 C11 . . 118.0(5) no
C15 N3 Ag1' . . 127.0(4) no
C11 N3 Ag1' . . 114.7(3) no
C20 N4 C16 . . 116.9(5) no
C20 N4 Ag1' . 5_666 119.0(4) no
C16 N4 Ag1' . 5_666 120.4(3) no
C20 N4 Ag1 . . 127.4(4) no
C16 N4 Ag1 . . 114.5(3) no
N1 C1 C2 . . 123.6(6) no
N1 C1 H1 . . 118.2 no
C2 C1 H1 . . 118.2 no
C3 C2 C1 . . 118.2(5) no
C3 C2 H2 . . 120.9 no
C1 C2 H2 . . 120.9 no
C2 C3 C4 . . 119.1(6) no
C2 C3 H3 . . 120.4 no
C4 C3 H3 . . 120.4 no
C3 C4 C5 . . 119.5(6) no
C3 C4 H4 . . 120.3 no
C5 C4 H4 . . 120.3 no
N1 C5 C4 . . 121.9(5) no
N1 C5 C6 . . 116.8(4) no
C4 C5 C6 . . 121.3(5) no
N2 C6 C7 . . 119.5(4) no
N2 C6 C5 . . 117.6(4) no
C7 C6 C5 . . 122.9(4) no
C8 C7 C6 . . 119.8(4) no
C8 C7 H7 . . 120.1 no
C6 C7 H7 . . 120.1 no
C9 C8 C7 . . 119.6(4) no
C9 C8 C16 . . 120.2(4) no
C7 C8 C16 . . 120.0(4) no
C8 C9 C10 . . 119.4(4) no
C8 N9' Ag1 . . 105.6(3) no
C10 N9' Ag1 . . 122.5(3) no
C8 C9 H9 . . 120.3 no
C10 C9 H9 . . 120.3 no
N2 C10 C9 . . 121.1(4) no
N2 C10 C11 . . 117.2(4) no
C9 C10 C11 . . 121.7(4) no
N3 C11 C12 . . 122.4(5) no
N3 C11 C10 . . 115.8(4) no
C12 C11 C10 . . 121.8(5) no
C13 C12 C11 . . 118.6(6) no
C13 C12 H12 . . 120.7 no
C11 C12 H12 . . 120.7 no
C12 C13 C14 . . 119.4(6) no
C12 C13 H13 . . 120.3 no
C14 C13 H13 . . 120.3 no
C15 C14 C13 . . 118.0(6) no
C15 C14 H14 . . 121.0 no
C13 C14 H14 . . 121.0 no
N3 C15 C14 . . 123.6(6) no
N3 C15 H15 . . 118.2 no
C14 C15 H15 . . 118.2 no
N4 C16 C17 . . 120.7(5) no
N4 C16 C8 . . 117.1(4) no
C17 C16 C8 . . 122.2(4) no
C18 C17 C16 . . 120.6(5) no
C18 C17 H17 . . 119.7 no
C16 C17 H17 . . 119.7 no
C19 C18 C17 . . 118.3(5) no
C19 C18 H18 . . 120.9 no
C17 C18 H18 . . 120.9 no
C20 C19 C18 . . 118.5(5) no
C20 C19 H19 . . 120.8 no
C18 C19 H19 . . 120.8 no
N4 C20 C19 . . 125.1(6) no
N4 C20 H20 . . 117.4 no
C19 C20 H20 . . 117.4 no

loop_
_geom_bond_atom_site_label_1
_geom_bond_atom_site_label_2
_geom_bond_site_symmetry_2
_geom_bond_distance
_geom_bond_publ_flag
Ag1 N1 5_666 2.112(5) yes
Ag1 N4 . 2.351(5) yes
Ag1 N9' . 2.483(5) yes
Ag1 F1 . 3.044(8) yes
Ag1' N1 . 2.403(5) yes
Ag1' N2 . 2.374(4) yes
Ag1' N3 . 2.643(5) yes
Ag1' N4 5_666 2.220(4) yes
Ag1' F4 . 2.829(4) yes
Ag1' F5 . 2.983(4) yes
P1 F2 6_656 1.512(7) no
P1 F2 . 1.512(7) no
P1 F3 6_656 1.542(7) no
P1 F3 . 1.542(7) no
P1 F1 6_656 1.554(6) no
P1 F1 . 1.554(6) no
P2 F6 . 1.586(4) no
P2 F6 7_666 1.586(4) no
P2 F4 7_666 1.588(3) no
P2 F4 . 1.588(3) no
P2 F5 . 1.592(4) no
P2 F5 7_666 1.592(4) no
N1 C1 . 1.334(8) no
N1 C5 . 1.339(7) no
N1 Ag1 5_666 2.112(5) no
N2 C6 . 1.357(6) no
N2 C10 . 1.363(6) no
N3 C15 . 1.333(7) no
N3 C11 . 1.343(6) no
N4 C20 . 1.345(7) no
N4 C16 . 1.356(6) no
N4 Ag1' 5_666 2.220(4) no
C1 C2 . 1.384(9) no
C1 H1 . 0.9300 no
C2 C3 . 1.359(9) no
C2 H2 . 0.9300 no
C3 C4 . 1.380(8) no
C3 H3 . 0.9300 no
C4 C5 . 1.382(7) no
C4 H4 . 0.9300 no
C5 C6 . 1.483(7) no
C6 C7 . 1.393(7) no
C7 C8 . 1.391(6) no
C7 H7 . 0.9300 no
C8 C9 . 1.373(6) no
C8 C16 . 1.477(7) no
C9 C10 . 1.376(6) no
C9 H9 . 0.9300 no
C10 C11 . 1.485(7) no
C11 C12 . 1.385(7) no
C12 C13 . 1.383(8) no
C12 H12 . 0.9300 no
C13 C14 . 1.387(9) no
C13 H13 . 0.9300 no
C14 C15 . 1.374(9) no
C14 H14 . 0.9300 no
C15 H15 . 0.9300 no
C16 C17 . 1.382(7) no
C17 C18 . 1.380(8) no
C17 H17 . 0.9300 no
C18 C19 . 1.374(9) no
C18 H18 . 0.9300 no
C19 C20 . 1.345(9) no
C19 H19 . 0.9300 no
C20 H20 . 0.9300 no

loop_
_geom_torsion_atom_site_label_1
_geom_torsion_atom_site_label_2
_geom_torsion_atom_site_label_3
_geom_torsion_atom_site_label_4
_geom_torsion_site_symmetry_1
_geom_torsion_site_symmetry_4
_geom_torsion
_geom_torsion_publ_flag
F2 P1 F1 Ag1 6_656 . 4.9(9) no
F2 P1 F1 Ag1 . . -175.0(8) no
F3 P1 F1 Ag1 . . 94.4(8) no
F1 P1 F1 Ag1 6_656 . -86.4(8) no
N1 Ag1 F1 P1 5_666 . -28.9(8) no
N4 Ag1 F1 P1 . . 179.3(8) no
N9' Ag1 F1 P1 . . 105.8(8) no
F6 P2 F4 Ag1' . . 72.1(3) no
F6 P2 F4 Ag1' 7_666 . -107.9(3) no
F5 P2 F4 Ag1' . . -18.2(3) no
F5 P2 F4 Ag1' 7_666 . 161.8(3) no
N4 Ag1' F4 P2 5_666 . -33.7(3) no
N2 Ag1' F4 P2 . . -179.5(3) no
N1 Ag1' F4 P2 . . 106.8(3) no
N3 Ag1' F4 P2 . . -113.9(2) no
F5 Ag1' F4 P2 . . 13.4(2) no
F6 P2 F5 Ag1' . . -73.0(2) no
F6 P2 F5 Ag1' 7_666 . 107.0(2) no
F4 P2 F5 Ag1' 7_666 . -163.5(2) no
F4 P2 F5 Ag1' . . 16.5(2) no
N4 Ag1' F5 P2 5_666 . 132.1(3) no
N2 Ag1' F5 P2 . . -27.5(3) no
N1 Ag1' F5 P2 . . -90.6(3) no
N3 Ag1' F5 P2 . . 46.1(3) no
F4 Ag1' F5 P2 . . -12.78(19) no
N4 Ag1' N1 C1 5_666 . 52.2(6) no
N2 Ag1' N1 C1 . . -160.9(6) no
N3 Ag1' N1 C1 . . -148.7(5) no
F4 Ag1' N1 C1 . . -80.4(5) no
F5 Ag1' N1 C1 . . -34.1(5) no
N4 Ag1' N1 C5 5_666 . -148.3(3) no
N2 Ag1' N1 C5 . . -1.4(3) no
N3 Ag1' N1 C5 . . 10.8(5) no
F4 Ag1' N1 C5 . . 79.1(4) no
F5 Ag1' N1 C5 . . 125.4(4) no
N4 Ag1' N1 Ag1 5_666 5_666 -31.1(3) no
N2 Ag1' N1 Ag1 . 5_666 115.78(16) no
N3 Ag1' N1 Ag1 . 5_666 127.94(19) no
F4 Ag1' N1 Ag1 . 5_666 -163.77(14) no
F5 Ag1' N1 Ag1 . 5_666 -117.48(13) no
N4 Ag1' N2 C6 5_666 . 130.0(3) no
N1 Ag1' N2 C6 . . -14.2(3) no
N3 Ag1' N2 C6 . . 175.2(4) no
F4 Ag1' N2 C6 . . -94.0(3) no
F5 Ag1' N2 C6 . . -83.2(4) no
N4 Ag1' N2 C10 5_666 . -21.9(5) no
N1 Ag1' N2 C10 . . -166.1(4) no
N3 Ag1' N2 C10 . . 23.2(3) no
F4 Ag1' N2 C10 . . 114.0(4) no
F5 Ag1' N2 C10 . . 124.8(3) no
N4 Ag1' N3 C15 5_666 . -35.3(5) no
N2 Ag1' N3 C15 . . 171.5(5) no
N1 Ag1' N3 C15 . . 158.8(4) no
F4 Ag1' N3 C15 . . 93.8(5) no
F5 Ag1' N3 C15 . . 55.7(5) no
N4 Ag1' N3 C11 5_666 . 139.0(4) no
N2 Ag1' N3 C11 . . -14.3(3) no
N1 Ag1' N3 C11 . . -27.0(4) no
F4 Ag1' N3 C11 . . -91.9(3) no
F5 Ag1' N3 C11 . . -130.0(3) no
N1 Ag1 N4 C20 5_666 . -40.1(7) no
N9' Ag1 N4 C20 . . 164.8(5) no
F1 Ag1 N4 C20 . . 72.2(5) no
N1 Ag1 N4 C16 5_666 . 153.1(4) no
N9' Ag1 N4 C16 . . -2.0(3) no
F1 Ag1 N4 C16 . . -94.6(4) no
N1 Ag1 N4 Ag1' 5_666 5_666 44.4(4) no
N9' Ag1 N4 Ag1' . 5_666 -110.80(14) no
F1 Ag1 N4 Ag1' . 5_666 156.65(18) no
C5 N1 C1 C2 . . 2.4(10) no
Ag1 N1 C1 C2 5_666 . -164.8(5) no
Ag1' N1 C1 C2 . . 161.3(5) no
N1 C1 C2 C3 . . -2.9(11) no
C1 C2 C3 C4 . . 2.6(10) no
C2 C3 C4 C5 . . -2.0(9) no
C1 N1 C5 C4 . . -1.7(8) no
Ag1 N1 C5 C4 5_666 . 164.4(4) no
Ag1' N1 C5 C4 . . -162.8(4) no
C1 N1 C5 C6 . . 177.0(5) no
Ag1 N1 C5 C6 5_666 . -16.9(7) no
Ag1' N1 C5 C6 . . 15.9(6) no
C3 C4 C5 N1 . . 1.6(9) no
C3 C4 C5 C6 . . -177.1(5) no
C10 N2 C6 C7 . . 0.7(7) no
Ag1' N2 C6 C7 . . -151.2(4) no
C10 N2 C6 C5 . . 180.0(4) no
Ag1' N2 C6 C5 . . 28.1(5) no
N1 C5 C6 N2 . . -30.7(7) no
C4 C5 C6 N2 . . 148.0(5) no
N1 C5 C6 C7 . . 148.6(5) no
C4 C5 C6 C7 . . -32.7(7) no
N2 C6 C7 C8 . . 1.1(7) no
C5 C6 C7 C8 . . -178.2(4) no
C6 C7 C8 C9 . . -1.0(7) no
C6 C7 C8 C16 . . 174.7(4) no
C7 C8 C9 C10 . . -0.9(7) no
C16 C8 C9 C10 . . -176.5(4) no
C7 C8 N9' Ag1 . . 142.0(4) no
C16 C8 N9' Ag1 . . -33.6(5) no
N1 Ag1 N9' C8 5_666 . -144.9(3) no
N4 Ag1 N9' C8 . . 17.9(3) no
F1 Ag1 N9' C8 . . 114.3(3) no
N1 Ag1 N9' C10 5_666 . -3.4(5) no
N4 Ag1 N9' C10 . . 159.4(4) no
F1 Ag1 N9' C10 . . -104.3(4) no
C6 N2 C10 C9 . . -2.6(7) no
Ag1' N2 C10 C9 . . 147.2(4) no
C6 N2 C10 C11 . . 179.5(4) no
Ag1' N2 C10 C11 . . -30.7(5) no
C8 C9 C10 N2 . . 2.7(7) no
C8 C9 C10 C11 . . -179.5(4) no
Ag1 N9' C10 C11 . . 44.0(6) no
C15 N3 C11 C12 . . 0.0(8) no
Ag1' N3 C11 C12 . . -174.8(4) no
C15 N3 C11 C10 . . -180.0(5) no
Ag1' N3 C11 C10 . . 5.2(5) no
N2 C10 C11 N3 . . 14.9(6) no
C9 C10 C11 N3 . . -163.0(4) no
N2 C10 C11 C12 . . -165.1(5) no
C9 C10 C11 C12 . . 17.0(7) no
N3 C11 C12 C13 . . -0.4(9) no
C10 C11 C12 C13 . . 179.6(5) no
C11 C12 C13 C14 . . 0.2(10) no
C12 C13 C14 C15 . . 0.3(11) no
C11 N3 C15 C14 . . 0.5(9) no
Ag1' N3 C15 C14 . . 174.6(5) no
C13 C14 C15 N3 . . -0.7(11) no
C20 N4 C16 C17 . . -1.0(8) no
Ag1' N4 C16 C17 5_666 . -159.0(4) no
Ag1 N4 C16 C17 . . 167.3(4) no
C20 N4 C16 C8 . . 177.5(5) no
Ag1' N4 C16 C8 5_666 . 19.5(6) no
Ag1 N4 C16 C8 . . -14.3(5) no
C9 C8 C16 N4 . . 35.5(6) no
C7 C8 C16 N4 . . -140.2(5) no
C9 C8 C16 C17 . . -146.1(5) no
C7 C8 C16 C17 . . 38.3(7) no
N4 C16 C17 C18 . . 0.5(8) no
C8 C16 C17 C18 . . -177.9(5) no
C16 C17 C18 C19 . . 0.3(9) no
C17 C18 C19 C20 . . -0.7(10) no
C16 N4 C20 C19 . . 0.6(9) no
Ag1' N4 C20 C19 5_666 . 158.9(6) no
Ag1 N4 C20 C19 . . -165.9(5) no
C18 C19 C20 N4 . . 0.3(11) no
